data_4105232
loop_
_publ_author_name
'Derek M. Dalton'
'Kevin M. Oberg'
'Robert T. Yu'
'Ernest E. Lee'
'St\'ephane Perreault'
'Mark Emil Oinen'
'Melissa L. Pease'
'Guillaume Malik'
'Tomislav Rovis'

_publ_section_title
;
 Enantioselective Rhodium-Catalyzed [2 + 2 + 2] Cycloadditions of Terminal
 Alkynes and Alkenyl Isocyanates: Mechanistic Insights Lead to a Unified
 Model that Rationalizes Product Selectivity
;
_journal_name_full 'Journal of the American Chemical Society'
_journal_page_first 15717
_journal_page_last 15728
_journal_paper_doi 10.1021/ja905065j
_journal_volume 131
_journal_year 2009
_chemical_absolute_configuration syn
_chemical_formula_sum 'C51 H64 Cl N O4 P Rh'
_chemical_formula_weight 924.36
_chemical_name_systematic
;

 ?

;
_space_group_IT_number 19
_symmetry_cell_setting orthorhombic
_symmetry_space_group_name_Hall 'P 2ac 2ab'
_symmetry_space_group_name_H-M 'P 21 21 21'
_atom_sites_solution_hydrogens geom
_atom_sites_solution_primary direct
_atom_sites_solution_secondary difmap
_audit_creation_method SHELXL-97
_cell_angle_alpha 90.00
_cell_angle_beta 90.00
_cell_angle_gamma 90.00
_cell_formula_units_Z 4
_cell_length_a 15.3754(4)
_cell_length_b 17.3853(4)
_cell_length_c 18.1214(4)
_cell_measurement_reflns_used 9363
_cell_measurement_temperature 120
_cell_measurement_theta_max 35.15
_cell_measurement_theta_min 2.53
_cell_volume 4844.0(2)
_computing_cell_refinement 'APEX2 (Bruker, 2009)'
_computing_data_collection 'APEX2 (Bruker, 2009)'
_computing_data_reduction 'APEX2 (Bruker, 2009)'
_computing_molecular_graphics 'APEX2 (Bruker, 2009)'
_computing_publication_material 'APEX2 (Bruker, 2009)'
_computing_structure_refinement 'XL (Sheldrick, 2008)'
_computing_structure_solution 'XS (Sheldrick, 2008)'
_diffrn_ambient_temperature 120
_diffrn_measured_fraction_theta_full 0.995
_diffrn_measured_fraction_theta_max 0.995
_diffrn_measurement_device_type 'CCD area detector'
_diffrn_measurement_method 'phi and omega scans'
_diffrn_radiation_monochromator graphite
_diffrn_radiation_source 'fine-focus sealed tube'
_diffrn_radiation_type MoK\a
_diffrn_radiation_wavelength 0.71073
_diffrn_reflns_av_R_equivalents 0.0546
_diffrn_reflns_av_sigmaI/netI 0.0968
_diffrn_reflns_limit_h_max 25
_diffrn_reflns_limit_h_min -25
_diffrn_reflns_limit_k_max 25
_diffrn_reflns_limit_k_min -28
_diffrn_reflns_limit_l_max 28
_diffrn_reflns_limit_l_min -30
_diffrn_reflns_number 52621
_diffrn_reflns_theta_full 36.43
_diffrn_reflns_theta_max 36.43
_diffrn_reflns_theta_min 2.10
_exptl_absorpt_coefficient_mu 0.483
_exptl_absorpt_correction_T_max 0.9159
_exptl_absorpt_correction_T_min 0.8658
_exptl_absorpt_correction_type multi-scan
_exptl_absorpt_process_details 'Sheldrick, G. M. (2008) SADABS. University of G\"ottingen, Germany.'
_exptl_crystal_colour yellow
_exptl_crystal_density_diffrn 1.268
_exptl_crystal_description irregular
_exptl_crystal_F_000 1944
_exptl_crystal_size_max 0.31
_exptl_crystal_size_mid 0.26
_exptl_crystal_size_min 0.19
_refine_diff_density_max 1.860
_refine_diff_density_min -0.943
_refine_diff_density_rms 0.103
_refine_ls_abs_structure_details 'Flack H D (1983), Acta Cryst. A39, 876-881'
_refine_ls_abs_structure_Flack -0.029(17)
_refine_ls_extinction_method none
_refine_ls_goodness_of_fit_ref 1.006
_refine_ls_hydrogen_treatment constr
_refine_ls_matrix_type full
_refine_ls_number_parameters 542
_refine_ls_number_reflns 23450
_refine_ls_number_restraints 0
_refine_ls_restrained_S_all 1.006
_refine_ls_R_factor_all 0.0916
_refine_ls_R_factor_gt 0.0532
_refine_ls_shift/su_max 0.036
_refine_ls_shift/su_mean 0.001
_refine_ls_structure_factor_coef Fsqd
_refine_ls_weighting_details 'calc w=1/[\s^2^(Fo^2^)+(0.0470P)^2^+0.0000P] where P=(Fo^2^+2Fc^2^)/3'
_refine_ls_weighting_scheme calc
_refine_ls_wR_factor_gt 0.1025
_refine_ls_wR_factor_ref 0.1183
_reflns_number_gt 16173
_reflns_number_total 23450
_reflns_threshold_expression >2sigma(I)
_cod_data_source_file ja905065j_si_005.cif
_cod_data_source_block rovis73_0m
_cod_database_code 4105232

loop_
_symmetry_equiv_pos_as_xyz
'x, y, z'
'-x+1/2, -y, z+1/2'
'-x, y+1/2, -z+1/2'
'x+1/2, -y+1/2, -z'

loop_
_atom_site_label
_atom_site_type_symbol
_atom_site_fract_x
_atom_site_fract_y
_atom_site_fract_z
_atom_site_U_iso_or_equiv
_atom_site_adp_type
_atom_site_occupancy
_atom_site_symmetry_multiplicity
_atom_site_calc_flag
_atom_site_refinement_flags
C1 C 0.01153(16) 0.55729(13) -0.08393(13) 0.0169(4) Uani 1 1 d .
C2 C 0.05264(16) 0.47505(14) -0.07997(13) 0.0178(4) Uani 1 1 d .
H2 H 0.1155 0.4793 -0.0722 0.021 Uiso 1 1 calc R
C3 C 0.01206(17) 0.42650(14) -0.01768(13) 0.0179(5) Uani 1 1 d .
H3 H -0.0457 0.4467 -0.0057 0.021 Uiso 1 1 calc R
C4 C 0.06969(14) 0.42677(12) 0.05268(14) 0.0155(4) Uani 1 1 d .
C5 C 0.0244(2) 0.35354(17) -0.12575(16) 0.0364(7) Uani 1 1 d .
C6 C -0.10150(16) 0.57635(15) 0.12760(16) 0.0232(5) Uani 1 1 d .
H6A H -0.1086 0.5210 0.1248 0.028 Uiso 1 1 calc R
H6B H -0.1329 0.6001 0.0871 0.028 Uiso 1 1 calc R
C7 C 0.01620(18) 0.63731(16) 0.19530(15) 0.0255(5) Uani 1 1 d .
H7A H 0.0588 0.6774 0.1866 0.031 Uiso 1 1 calc R
H7B H 0.0392 0.6012 0.2312 0.031 Uiso 1 1 calc R
C8 C 0.01804(15) 0.40653(14) 0.12225(14) 0.0172(5) Uani 1 1 d .
C9 C -0.05267(17) 0.35594(14) 0.11942(15) 0.0211(5) Uani 1 1 d .
H9 H -0.0721 0.3379 0.0740 0.025 Uiso 1 1 calc R
C10 C -0.09431(16) 0.33227(15) 0.18360(15) 0.0244(5) Uani 1 1 d .
C11 C -0.06537(18) 0.36111(15) 0.25084(15) 0.0248(5) Uani 1 1 d .
H11 H -0.0927 0.3453 0.2940 0.030 Uiso 1 1 calc R
C12 C 0.00332(19) 0.41303(15) 0.25529(15) 0.0233(5) Uani 1 1 d .
C13 C 0.04526(16) 0.43444(14) 0.18979(13) 0.0185(5) Uani 1 1 d .
H13 H 0.0923 0.4680 0.1918 0.022 Uiso 1 1 calc R
C14 C -0.1687(2) 0.27588(18) 0.18103(18) 0.0369(7) Uani 1 1 d .
H14A H -0.1467 0.2245 0.1863 0.055 Uiso 1 1 calc R
H14B H -0.1984 0.2805 0.1347 0.055 Uiso 1 1 calc R
H14C H -0.2085 0.2867 0.2205 0.055 Uiso 1 1 calc R
C15 C 0.0327(2) 0.44624(19) 0.32758(15) 0.0327(6) Uani 1 1 d .
H15A H 0.0063 0.4957 0.3346 0.049 Uiso 1 1 calc R
H15B H 0.0949 0.4517 0.3273 0.049 Uiso 1 1 calc R
H15C H 0.0158 0.4125 0.3670 0.049 Uiso 1 1 calc R
C16 C 0.14858(16) 0.37308(13) 0.04559(13) 0.0183(5) Uani 1 1 d .
C17 C 0.13879(18) 0.29393(14) 0.05798(17) 0.0255(5) Uani 1 1 d .
H17 H 0.0848 0.2744 0.0714 0.031 Uiso 1 1 calc R
C18 C 0.2094(2) 0.24444(15) 0.0503(2) 0.0343(7) Uani 1 1 d .
C19 C 0.30074(19) 0.35165(18) 0.01770(19) 0.0324(7) Uani 1 1 d .
C20 C 0.22955(18) 0.40053(16) 0.02508(16) 0.0263(6) Uani 1 1 d .
H20 H 0.2366 0.4528 0.0160 0.032 Uiso 1 1 calc R
C21 C 0.07206(16) 0.61482(14) -0.12164(13) 0.0190(5) Uani 1 1 d .
C22 C 0.13230(17) 0.59179(15) -0.17413(15) 0.0238(5) Uani 1 1 d .
H22 H 0.1399 0.5397 -0.1837 0.029 Uiso 1 1 calc R
C23 C 0.18142(19) 0.64534(17) -0.21259(15) 0.0286(6) Uani 1 1 d .
C24 C 0.1704(2) 0.72383(15) -0.19709(15) 0.0264(5) Uani 1 1 d .
H24 H 0.2035 0.7601 -0.2223 0.032 Uiso 1 1 calc R
C25 C 0.11035(18) 0.74812(15) -0.14441(15) 0.0231(5) Uani 1 1 d .
C26 C 0.06137(16) 0.69320(14) -0.10761(13) 0.0196(5) Uani 1 1 d .
H26 H 0.0206 0.7089 -0.0729 0.024 Uiso 1 1 calc R
C27 C 0.2452(2) 0.6205(2) -0.2718(2) 0.0451(9) Uani 1 1 d .
H27A H 0.2452 0.5654 -0.2755 0.068 Uiso 1 1 calc R
H27B H 0.3025 0.6380 -0.2590 0.068 Uiso 1 1 calc R
H27C H 0.2284 0.6423 -0.3183 0.068 Uiso 1 1 calc R
C28 C 0.0992(2) 0.83254(16) -0.12732(17) 0.0334(7) Uani 1 1 d .
H28A H 0.0537 0.8534 -0.1575 0.050 Uiso 1 1 calc R
H28B H 0.1526 0.8592 -0.1373 0.050 Uiso 1 1 calc R
H28C H 0.0843 0.8387 -0.0762 0.050 Uiso 1 1 calc R
C29 C -0.07677(17) 0.55422(14) -0.12312(15) 0.0226(5) Uani 1 1 d .
C30 C -0.15318(16) 0.54504(14) -0.08372(17) 0.0257(6) Uani 1 1 d .
H30 H -0.1507 0.5421 -0.0325 0.031 Uiso 1 1 calc R
C31 C -0.23391(19) 0.54009(15) -0.1187(2) 0.0346(7) Uani 1 1 d .
C32 C -0.2349(2) 0.54372(17) -0.1957(2) 0.0454(10) Uani 1 1 d .
H32 H -0.2879 0.5400 -0.2202 0.055 Uiso 1 1 calc R
C33 C -0.1596(3) 0.55264(17) -0.23678(18) 0.0388(8) Uani 1 1 d .
C34 C -0.0806(2) 0.55854(16) -0.19960(17) 0.0302(6) Uani 1 1 d .
H34 H -0.0296 0.5655 -0.2264 0.036 Uiso 1 1 calc R
C35 C -0.31661(18) 0.53417(17) -0.0747(2) 0.0470(10) Uani 1 1 d .
H35A H -0.3467 0.5825 -0.0761 0.071 Uiso 1 1 calc R
H35B H -0.3030 0.5213 -0.0245 0.071 Uiso 1 1 calc R
H35C H -0.3530 0.4948 -0.0955 0.071 Uiso 1 1 calc R
C36 C -0.1622(3) 0.5569(2) -0.3203(2) 0.0599(12) Uani 1 1 d .
H36A H -0.1439 0.6071 -0.3360 0.090 Uiso 1 1 calc R
H36B H -0.2204 0.5475 -0.3371 0.090 Uiso 1 1 calc R
H36C H -0.1238 0.5188 -0.3406 0.090 Uiso 1 1 calc R
C37 C 0.2903(2) 0.27358(17) 0.03097(17) 0.0342(7) Uani 1 1 d .
H37 H 0.3377 0.2406 0.0269 0.041 Uiso 1 1 calc R
C38 C 0.1982(3) 0.15948(17) 0.0642(3) 0.0603(11) Uani 1 1 d .
H38A H 0.2427 0.1315 0.0384 0.090 Uiso 1 1 calc R
H38B H 0.1421 0.1434 0.0468 0.090 Uiso 1 1 calc R
H38C H 0.2028 0.1494 0.1161 0.090 Uiso 1 1 calc R
C39 C -0.1329(2) 0.6069(2) 0.20138(19) 0.0385(8) Uani 1 1 d .
H39A H -0.1917 0.6266 0.1974 0.046 Uiso 1 1 calc R
H39B H -0.1317 0.5668 0.2386 0.046 Uiso 1 1 calc R
C40 C -0.0700(2) 0.6708(2) 0.22071(18) 0.0394(7) Uani 1 1 d .
H40A H -0.0698 0.6811 0.2733 0.047 Uiso 1 1 calc R
H40B H -0.0838 0.7179 0.1944 0.047 Uiso 1 1 calc R
C41 C -0.0492(4) 0.3227(3) -0.1691(2) 0.115(3) Uani 1 1 d .
H41A H -0.0987 0.3559 -0.1636 0.172 Uiso 1 1 calc R
H41B H -0.0637 0.2722 -0.1516 0.172 Uiso 1 1 calc R
H41C H -0.0332 0.3200 -0.2202 0.172 Uiso 1 1 calc R
C42 C 0.1122(3) 0.3114(2) -0.1364(2) 0.0649(13) Uani 1 1 d .
H42A H 0.1274 0.3114 -0.1878 0.097 Uiso 1 1 calc R
H42B H 0.1070 0.2593 -0.1193 0.097 Uiso 1 1 calc R
H42C H 0.1566 0.3373 -0.1087 0.097 Uiso 1 1 calc R
C43 C 0.3898(2) 0.3839(2) -0.0041(3) 0.0609(12) Uani 1 1 d .
H43A H 0.3989 0.3763 -0.0560 0.091 Uiso 1 1 calc R
H43B H 0.4344 0.3577 0.0231 0.091 Uiso 1 1 calc R
H43C H 0.3918 0.4378 0.0069 0.091 Uiso 1 1 calc R
C44 C 0.26927(18) 0.61054(16) 0.02162(19) 0.0285(6) Uani 1 1 d .
H44 H 0.2501 0.5652 -0.0061 0.034 Uiso 1 1 calc R
C45 C 0.26118(18) 0.60280(16) 0.09799(19) 0.0287(7) Uani 1 1 d .
H45 H 0.2369 0.5531 0.1130 0.034 Uiso 1 1 calc R
C46 C 0.3169(2) 0.63989(18) 0.1571(2) 0.0419(9) Uani 1 1 d .
H46A H 0.3708 0.6113 0.1617 0.050 Uiso 1 1 calc R
H46B H 0.2867 0.6369 0.2040 0.050 Uiso 1 1 calc R
C47 C 0.3379(2) 0.72360(17) 0.14053(19) 0.0372(7) Uani 1 1 d .
H47A H 0.3508 0.7500 0.1864 0.045 Uiso 1 1 calc R
H47B H 0.3895 0.7259 0.1098 0.045 Uiso 1 1 calc R
C48 C 0.3434(2) 0.65437(18) -0.0151(2) 0.0448(9) Uani 1 1 d .
H48A H 0.3566 0.6304 -0.0621 0.054 Uiso 1 1 calc R
H48B H 0.3949 0.6505 0.0157 0.054 Uiso 1 1 calc R
C49 C 0.3226(2) 0.73936(16) -0.02798(17) 0.0319(7) Uani 1 1 d .
H49A H 0.3764 0.7685 -0.0261 0.038 Uiso 1 1 calc R
H49B H 0.2986 0.7452 -0.0772 0.038 Uiso 1 1 calc R
C50 C 0.26019(18) 0.77290(16) 0.02643(18) 0.0260(6) Uani 1 1 d .
H50 H 0.2326 0.8207 0.0100 0.031 Uiso 1 1 calc R
C51 C 0.26439(19) 0.76478(16) 0.10191(17) 0.0248(6) Uani 1 1 d .
H51 H 0.2395 0.8078 0.1298 0.030 Uiso 1 1 calc R
Cl1 Cl 0.05538(4) 0.77559(3) 0.06530(4) 0.02065(12) Uani 1 1 d .
N1 N -0.00779(14) 0.59800(12) 0.12584(12) 0.0182(4) Uani 1 1 d .
O1 O -0.00704(11) 0.58229(9) -0.00903(9) 0.0161(3) Uani 1 1 d .
O2 O 0.10611(10) 0.50364(8) 0.05961(10) 0.0154(3) Uani 1 1 d .
O3 O 0.03631(13) 0.43252(10) -0.14491(10) 0.0230(4) Uani 1 1 d .
O4 O 0.00374(12) 0.35166(9) -0.04893(10) 0.0230(4) Uani 1 1 d .
P1 P 0.06176(4) 0.58854(3) 0.05833(4) 0.01388(10) Uani 1 1 d .
Rh1 Rh 0.166299(11) 0.680642(10) 0.058800(11) 0.01654(4) Uani 1 1 d .

loop_
_atom_site_aniso_label
_atom_site_aniso_U_11
_atom_site_aniso_U_22
_atom_site_aniso_U_33
_atom_site_aniso_U_23
_atom_site_aniso_U_13
_atom_site_aniso_U_12
C1 0.0192(10) 0.0158(10) 0.0157(10) 0.0016(9) -0.0016(9) 0.0020(9)
C2 0.0203(11) 0.0179(11) 0.0151(10) 0.0008(8) -0.0006(9) 0.0001(9)
C3 0.0208(11) 0.0151(10) 0.0176(11) -0.0003(9) -0.0023(9) -0.0015(9)
C4 0.0186(9) 0.0124(9) 0.0157(10) 0.0014(9) -0.0001(9) -0.0016(7)
C5 0.061(2) 0.0272(15) 0.0204(13) -0.0051(12) 0.0052(14) -0.0139(14)
C6 0.0173(11) 0.0197(11) 0.0326(14) 0.0033(11) 0.0039(10) 0.0002(9)
C7 0.0284(13) 0.0280(13) 0.0201(12) -0.0015(11) 0.0034(11) -0.0034(11)
C8 0.0169(10) 0.0149(10) 0.0198(11) 0.0041(9) 0.0011(9) 0.0006(8)
C9 0.0240(12) 0.0185(11) 0.0210(12) 0.0018(10) -0.0017(10) -0.0034(9)
C10 0.0221(11) 0.0244(13) 0.0267(13) 0.0045(11) 0.0008(10) -0.0026(9)
C11 0.0253(12) 0.0246(13) 0.0244(13) 0.0109(11) 0.0032(11) -0.0001(10)
C12 0.0253(12) 0.0265(14) 0.0182(12) 0.0043(11) 0.0008(10) 0.0005(11)
C13 0.0185(10) 0.0193(11) 0.0177(11) 0.0028(9) 0.0002(9) -0.0007(9)
C14 0.0342(15) 0.0395(16) 0.0371(16) 0.0085(14) 0.0027(15) -0.0144(15)
C15 0.0383(16) 0.0415(17) 0.0182(13) 0.0030(12) 0.0001(12) -0.0085(13)
C16 0.0219(11) 0.0180(10) 0.0151(11) -0.0008(8) -0.0025(8) 0.0012(8)
C17 0.0299(12) 0.0173(10) 0.0294(13) 0.0020(12) 0.0016(12) 0.0018(9)
C18 0.0407(16) 0.0201(12) 0.0423(18) 0.0014(13) 0.0079(15) 0.0083(11)
C19 0.0220(13) 0.0308(15) 0.0446(18) 0.0009(13) 0.0048(12) 0.0084(11)
C20 0.0263(13) 0.0188(12) 0.0339(15) 0.0007(11) 0.0024(12) 0.0033(10)
C21 0.0213(11) 0.0208(12) 0.0149(11) 0.0037(9) -0.0014(9) 0.0022(9)
C22 0.0272(12) 0.0250(13) 0.0192(12) 0.0047(10) 0.0018(10) 0.0060(10)
C23 0.0295(15) 0.0350(15) 0.0214(13) 0.0059(11) 0.0083(11) 0.0051(12)
C24 0.0268(12) 0.0263(13) 0.0260(13) 0.0118(11) 0.0008(12) 0.0004(12)
C25 0.0255(12) 0.0239(12) 0.0200(12) 0.0043(10) -0.0034(10) 0.0002(10)
C26 0.0224(11) 0.0212(13) 0.0154(10) 0.0026(9) 0.0003(9) 0.0017(9)
C27 0.047(2) 0.048(2) 0.0394(19) 0.0111(16) 0.0249(16) 0.0150(16)
C28 0.0443(17) 0.0227(15) 0.0332(15) 0.0073(12) -0.0010(13) -0.0057(12)
C29 0.0246(12) 0.0150(11) 0.0281(13) 0.0001(10) -0.0096(11) 0.0024(9)
C30 0.0202(12) 0.0178(11) 0.0392(15) 0.0000(11) -0.0082(11) -0.0006(9)
C31 0.0254(13) 0.0124(11) 0.066(2) -0.0049(13) -0.0158(14) 0.0027(10)
C32 0.0414(18) 0.0220(14) 0.073(3) -0.0132(16) -0.0381(19) 0.0088(13)
C33 0.053(2) 0.0248(13) 0.0389(17) -0.0075(13) -0.0252(17) 0.0082(15)
C34 0.0363(15) 0.0241(13) 0.0303(15) -0.0026(12) -0.0141(12) 0.0023(12)
C35 0.0223(13) 0.0198(13) 0.099(3) 0.0007(17) -0.0200(16) -0.0042(10)
C36 0.083(3) 0.055(2) 0.041(2) -0.0085(18) -0.039(2) 0.013(2)
C37 0.0389(17) 0.0258(14) 0.0379(17) -0.0044(13) 0.0015(14) 0.0144(13)
C38 0.062(2) 0.0213(14) 0.097(3) 0.007(2) 0.015(3) 0.0115(15)
C39 0.0313(15) 0.0448(18) 0.0393(18) -0.0068(15) 0.0185(13) -0.0063(14)
C40 0.0421(17) 0.0418(19) 0.0344(16) -0.0055(15) 0.0118(14) 0.0035(15)
C41 0.175(6) 0.132(5) 0.037(2) 0.035(3) -0.046(3) -0.126(5)
C42 0.111(4) 0.0352(19) 0.048(2) 0.0080(18) 0.032(2) 0.030(2)
C43 0.0283(17) 0.045(2) 0.109(4) 0.001(2) 0.022(2) 0.0056(16)
C44 0.0212(12) 0.0184(12) 0.0459(19) -0.0017(13) 0.0099(13) 0.0013(10)
C45 0.0195(12) 0.0178(12) 0.0487(19) 0.0040(13) -0.0109(13) -0.0014(10)
C46 0.0345(18) 0.0334(16) 0.058(2) 0.0064(16) -0.0181(16) -0.0065(13)
C47 0.0361(16) 0.0296(14) 0.0459(18) 0.0042(14) -0.0171(16) -0.0106(14)
C48 0.0297(16) 0.0324(15) 0.072(2) -0.0044(16) 0.0285(17) -0.0019(13)
C49 0.0290(15) 0.0298(14) 0.0369(16) 0.0032(12) 0.0085(13) -0.0063(12)
C50 0.0220(12) 0.0164(12) 0.0397(16) 0.0028(11) 0.0059(12) -0.0067(10)
C51 0.0240(13) 0.0195(12) 0.0308(15) -0.0023(11) -0.0016(12) -0.0055(10)
Cl1 0.0208(2) 0.0166(2) 0.0246(3) -0.0022(3) 0.0012(3) 0.00244(19)
N1 0.0176(9) 0.0199(10) 0.0171(10) -0.0020(8) 0.0038(8) -0.0014(8)
O1 0.0162(7) 0.0171(8) 0.0149(8) 0.0000(6) 0.0002(6) 0.0009(6)
O2 0.0159(6) 0.0121(6) 0.0182(7) 0.0017(7) 0.0007(7) -0.0010(5)
O3 0.0367(11) 0.0168(8) 0.0155(8) -0.0015(7) -0.0040(8) 0.0036(8)
O4 0.0335(9) 0.0155(7) 0.0199(9) -0.0006(7) -0.0049(8) -0.0035(7)
P1 0.0139(2) 0.0127(2) 0.0150(2) 0.0009(3) 0.0009(3) 0.00030(18)
Rh1 0.01475(6) 0.01407(7) 0.02080(8) 0.00029(8) 0.00112(7) -0.00068(7)

loop_
_atom_type_symbol
_atom_type_description
_atom_type_scat_dispersion_real
_atom_type_scat_dispersion_imag
_atom_type_scat_source
C C 0.0033 0.0016 'International Tables Vol C Tables 4.2.6.8 and 6.1.1.4'
H H 0.0000 0.0000 'International Tables Vol C Tables 4.2.6.8 and 6.1.1.4'
N N 0.0061 0.0033 'International Tables Vol C Tables 4.2.6.8 and 6.1.1.4'
O O 0.0106 0.0060 'International Tables Vol C Tables 4.2.6.8 and 6.1.1.4'
P P 0.1023 0.0942 'International Tables Vol C Tables 4.2.6.8 and 6.1.1.4'
Cl Cl 0.1484 0.1585 'International Tables Vol C Tables 4.2.6.8 and 6.1.1.4'
Rh Rh -1.1178 0.9187 'International Tables Vol C Tables 4.2.6.8 and 6.1.1.4'

loop_
_geom_angle_atom_site_label_1
_geom_angle_atom_site_label_2
_geom_angle_atom_site_label_3
_geom_angle
O1 C1 C21 109.97(19)
O1 C1 C29 105.61(19)
C21 C1 C29 110.8(2)
O1 C1 C2 108.04(17)
C21 C1 C2 111.9(2)
C29 C1 C2 110.32(19)
O3 C2 C3 104.57(19)
O3 C2 C1 111.60(19)
C3 C2 C1 111.7(2)
O4 C3 C2 104.20(19)
O4 C3 C4 112.36(19)
C2 C3 C4 111.6(2)
O2 C4 C8 109.86(19)
O2 C4 C16 105.16(17)
C8 C4 C16 109.80(19)
O2 C4 C3 107.07(17)
C8 C4 C3 112.30(19)
C16 C4 C3 112.35(19)
O3 C5 O4 106.7(2)
O3 C5 C41 108.5(3)
O4 C5 C41 109.8(3)
O3 C5 C42 108.3(3)
O4 C5 C42 107.7(3)
C41 C5 C42 115.5(4)
N1 C6 C39 103.8(2)
N1 C7 C40 102.6(2)
C13 C8 C9 119.2(2)
C13 C8 C4 119.4(2)
C9 C8 C4 121.2(2)
C10 C9 C8 120.9(2)
C9 C10 C11 118.6(2)
C9 C10 C14 121.1(2)
C11 C10 C14 120.3(2)
C10 C11 C12 121.8(2)
C11 C12 C13 118.2(2)
C11 C12 C15 121.9(2)
C13 C12 C15 119.9(2)
C8 C13 C12 121.2(2)
C20 C16 C17 118.6(2)
C20 C16 C4 121.5(2)
C17 C16 C4 119.9(2)
C18 C17 C16 120.4(3)
C37 C18 C17 119.9(3)
C37 C18 C38 120.1(3)
C17 C18 C38 120.0(3)
C37 C19 C20 119.3(3)
C37 C19 C43 120.4(3)
C20 C19 C43 120.3(3)
C16 C20 C19 121.5(3)
C22 C21 C26 119.0(2)
C22 C21 C1 121.6(2)
C26 C21 C1 119.1(2)
C23 C22 C21 121.0(3)
C22 C23 C24 119.1(3)
C22 C23 C27 121.1(3)
C24 C23 C27 119.8(3)
C25 C24 C23 120.8(3)
C26 C25 C24 118.7(2)
C26 C25 C28 120.6(3)
C24 C25 C28 120.7(2)
C25 C26 C21 121.4(2)
C30 C29 C34 119.0(2)
C30 C29 C1 121.1(2)
C34 C29 C1 119.8(2)
C29 C30 C31 121.9(3)
C30 C31 C32 117.4(3)
C30 C31 C35 121.0(3)
C32 C31 C35 121.5(3)
C33 C32 C31 122.2(3)
C32 C33 C34 118.5(3)
C32 C33 C36 121.4(3)
C34 C33 C36 120.1(4)
C29 C34 C33 121.0(3)
C19 C37 C18 120.3(3)
C40 C39 C6 105.0(2)
C39 C40 C7 101.8(2)
C45 C44 C48 123.2(3)
C45 C44 Rh1 70.86(17)
C48 C44 Rh1 114.34(19)
C44 C45 C46 127.5(3)
C44 C45 Rh1 70.52(17)
C46 C45 Rh1 110.8(2)
C45 C46 C47 112.8(3)
C51 C47 C46 112.7(3)
C44 C48 C49 113.2(3)
C50 C49 C48 114.2(2)
C51 C50 C49 125.8(3)
C51 C50 Rh1 72.31(17)
C49 C50 Rh1 107.94(18)
C50 C51 C47 123.0(3)
C50 C51 Rh1 71.88(17)
C47 C51 Rh1 110.84(18)
C7 N1 C6 109.9(2)
C7 N1 P1 121.38(17)
C6 N1 P1 128.60(18)
C1 O1 P1 126.57(15)
C4 O2 P1 132.17(13)
C2 O3 C5 108.87(19)
C3 O4 C5 110.28(19)
O1 P1 O2 102.94(9)
O1 P1 N1 98.26(9)
O2 P1 N1 110.81(10)
O1 P1 Rh1 120.87(7)
O2 P1 Rh1 110.09(6)
N1 P1 Rh1 112.95(8)
C44 Rh1 C45 38.62(11)
C44 Rh1 C50 81.14(11)
C45 Rh1 C50 95.85(12)
C44 Rh1 C51 89.05(12)
C45 Rh1 C51 80.58(10)
C50 Rh1 C51 35.81(10)
C44 Rh1 P1 97.05(8)
C45 Rh1 P1 92.20(8)
C50 Rh1 P1 164.27(8)
C51 Rh1 P1 159.81(8)
C44 Rh1 Cl1 162.98(9)
C45 Rh1 Cl1 157.49(10)
C50 Rh1 Cl1 88.74(8)
C51 Rh1 Cl1 90.70(8)
P1 Rh1 Cl1 88.969(19)

loop_
_geom_bond_atom_site_label_1
_geom_bond_atom_site_label_2
_geom_bond_distance
C1 O1 1.454(3)
C1 C21 1.528(3)
C1 C29 1.533(3)
C1 C2 1.565(3)
C2 O3 1.412(3)
C2 C3 1.541(3)
C3 O4 1.425(3)
C3 C4 1.553(3)
C4 O2 1.454(3)
C4 C8 1.531(3)
C4 C16 1.536(3)
C5 O3 1.428(3)
C5 O4 1.428(3)
C5 C41 1.479(5)
C5 C42 1.548(5)
C6 N1 1.490(3)
C6 C39 1.518(4)
C7 N1 1.479(3)
C7 C40 1.520(4)
C8 C13 1.382(3)
C8 C9 1.399(3)
C9 C10 1.390(4)
C10 C11 1.391(4)
C10 C14 1.508(4)
C11 C12 1.392(4)
C12 C13 1.401(4)
C12 C15 1.501(4)
C16 C20 1.384(4)
C16 C17 1.402(3)
C17 C18 1.392(4)
C18 C37 1.388(5)
C18 C38 1.508(4)
C19 C37 1.388(4)
C19 C20 1.392(4)
C19 C43 1.531(5)
C21 C22 1.387(4)
C21 C26 1.396(3)
C22 C23 1.387(4)
C23 C24 1.404(4)
C23 C27 1.516(4)
C24 C25 1.393(4)
C25 C26 1.387(4)
C25 C28 1.510(4)
C29 C30 1.384(4)
C29 C34 1.389(4)
C30 C31 1.396(4)
C31 C32 1.398(5)
C31 C35 1.504(5)
C32 C33 1.385(5)
C33 C34 1.394(4)
C33 C36 1.515(5)
C39 C40 1.513(5)
C44 C45 1.396(4)
C44 C48 1.524(4)
C44 Rh1 2.108(3)
C45 C46 1.515(4)
C45 Rh1 2.113(3)
C46 C47 1.521(4)
C47 C51 1.510(4)
C48 C49 1.530(4)
C49 C50 1.495(4)
C50 C51 1.377(4)
C50 Rh1 2.236(3)
C51 Rh1 2.242(3)
Cl1 Rh1 2.3764(6)
N1 P1 1.633(2)
O1 P1 1.6188(18)
O2 P1 1.6261(15)
P1 Rh1 2.2688(6)
